data_4348645
loop_
_publ_author_name
'Guo, Ling-Yu'
'Zeng, Su-Yuan'
'Jagli\<ci\'c, Zvonko'
'Hu, Qi-Dong'
'Wang, Shi-Xuan'
'Wang, Zhi'
'Sun, Di'

_publ_section_title
;
 A Pyridazine-Bridged Sandwiched Cluster Incorporating Planar Hexanuclear
 Cobalt Ring and Bivacant Phosphotungstate.
;
_journal_issue 17
_journal_name_full 'Inorganic chemistry'
_journal_page_first 9006
_journal_page_last 9011
_journal_paper_doi 10.1021/acs.inorgchem.6b01468
_journal_volume 55
_journal_year 2016
_chemical_formula_moiety 'C16 H30 Co2 N8 Na2 O120 P4 W32, 8(C4 H5 N2), 10(O)'
_chemical_formula_sum 'C48 H70 Co2 N24 Na2 O130 P4 W32'
_chemical_formula_weight 9234.20
_space_group_crystal_system monoclinic
_space_group_IT_number 14
_space_group_name_Hall '-P 2yab'
_space_group_name_H-M_alt 'P 1 21/a 1'
_atom_sites_solution_hydrogens geom
_atom_sites_solution_primary direct
_atom_sites_solution_secondary difmap
_audit_creation_date 2016-07-29
_audit_creation_method
;
Olex2 1.2
(compiled 2016.02.19 svn.r3266 for OlexSys, GUI svn.r5155)
;
_cell_angle_alpha 90.00
_cell_angle_beta 94.2102(15)
_cell_angle_gamma 90.00
_cell_formula_units_Z 2
_cell_length_a 17.444(2)
_cell_length_b 23.888(3)
_cell_length_c 20.171(3)
_cell_measurement_reflns_used 2682
_cell_measurement_temperature 173(2)
_cell_measurement_theta_max 25.635
_cell_measurement_theta_min 2.482
_cell_volume 8382.6(19)
_computing_molecular_graphics 'Olex2 (Dolomanov et al., 2009)'
_computing_publication_material 'Olex2 (Dolomanov et al., 2009)'
_computing_structure_refinement 'XL (Sheldrick, 2008)'
_computing_structure_solution 'SIR2004 (Burla et al., 2007)'
_diffrn_ambient_temperature 173.15
_diffrn_measured_fraction_theta_full 0.995
_diffrn_measured_fraction_theta_max 0.995
_diffrn_measurement_device_type 'CCD area detector'
_diffrn_radiation_monochromator graphite
_diffrn_radiation_type MoK\a
_diffrn_radiation_wavelength 0.71073
_diffrn_reflns_av_R_equivalents 0.071
_diffrn_reflns_av_unetI/netI 0.0878
_diffrn_reflns_limit_h_max 20
_diffrn_reflns_limit_h_min -20
_diffrn_reflns_limit_k_max 28
_diffrn_reflns_limit_k_min 0
_diffrn_reflns_limit_l_max 24
_diffrn_reflns_limit_l_min 0
_diffrn_reflns_number 14740
_diffrn_reflns_theta_full 25.00
_diffrn_reflns_theta_max 25.00
_diffrn_reflns_theta_min 2.49
_diffrn_source 'fine-focus sealed tube'
_exptl_absorpt_coefficient_mu 22.198
_exptl_absorpt_correction_T_max 0.2150
_exptl_absorpt_correction_T_min 0.0952
_exptl_absorpt_correction_type multi-scan
_exptl_absorpt_process_details sadabs
_exptl_crystal_colour red
_exptl_crystal_density_diffrn 3.658
_exptl_crystal_density_method 'not measured'
_exptl_crystal_description rod
_exptl_crystal_F_000 8140
_exptl_crystal_size_max 0.2
_exptl_crystal_size_mid 0.15
_exptl_crystal_size_min 0.1
_refine_diff_density_max 2.300
_refine_diff_density_min -1.938
_refine_diff_density_rms 0.324
_refine_ls_extinction_method none
_refine_ls_goodness_of_fit_ref 0.877
_refine_ls_hydrogen_treatment constr
_refine_ls_matrix_type full
_refine_ls_number_parameters 1081
_refine_ls_number_reflns 14740
_refine_ls_number_restraints 294
_refine_ls_restrained_S_all 0.868
_refine_ls_R_factor_all 0.1050
_refine_ls_R_factor_gt 0.0509
_refine_ls_shift/su_max 0.001
_refine_ls_shift/su_mean 0.000
_refine_ls_structure_factor_coef Fsqd
_refine_ls_weighting_details 'calc w=1/[\s^2^(Fo^2^)+(0.0522P)^2^+0.0000P] where P=(Fo^2^+2Fc^2^)/3'
_refine_ls_weighting_scheme calc
_refine_ls_wR_factor_gt 0.1069
_refine_ls_wR_factor_ref 0.1227
_reflns_number_gt 8187
_reflns_number_total 14740
_reflns_threshold_expression >2sigma(I)
_cod_data_source_file ic6b01468_si_003.cif
_cod_data_source_block p3
_cod_original_cell_volume 8383(2)
_cod_database_code 4348645
_olex2_refinement_description
;
1. Fixed Uiso
 At 1.2 times of:
  All C(H) groups, All N(H) groups
 At 1.5 times of:
  All O(H,H) groups
2. Shared sites
{Na1, W1A}
{W1, Na1A}
3. Uiso/Uaniso restraints and constraints
All non-hydrogen atoms have similar U: within 1.7A with sigma of 0.001 and
sigma for terminal atoms of 0.02
Uanis(O5W) \\sim Ueq: with sigma of 0.05 and sigma for terminal atoms of 0.1
Uanis(Na1) = Uanis(W1A)
Uanis(W1) = Uanis(Na1A)
4. Others
 Fixed Sof: W1(0.65) W1A(0.35) Na1(0.35) Na1A(0.65)
5.a Rotating group:
 O1W(H1WA,H1WB), O2W(H2WA,H2WB), O3W(H3WA,H3WB)
5.b Aromatic/amide H refined with riding coordinates:
 N4(H4), C1(H1), C2(H2), C3(H3), C4(H4A), C5(H5), C6(H6), C7(H7), C8(H8),
 N9(H9), C13(H13), C14(H14), C15(H15), C16(H16), C19(H19), C18(H18), C17(H17),
 N11(H11), C20(H20), N7(H7A), C21(H21), C22(H22), C23(H23), C24(H24), N6(H6A),
 C9(H9A), C10(H10), C11(H11A), C12(H12)
5.c Fitted hexagon refined as free rotating group:
 C19(C18,C17,N11,N12,C20)
;
_olex2_submission_special_instructions 'No special instructions were received'

loop_
_space_group_symop_id
_space_group_symop_operation_xyz
1 'x, y, z'
2 '-x+1/2, y+1/2, -z'
3 '-x, -y, -z'
4 'x-1/2, -y-1/2, z'

loop_
_atom_site_label
_atom_site_type_symbol
_atom_site_fract_x
_atom_site_fract_y
_atom_site_fract_z
_atom_site_U_iso_or_equiv
_atom_site_adp_type
_atom_site_occupancy
_atom_site_calc_flag
_atom_site_refinement_flags_posn
_atom_site_refinement_flags_adp
W1 W 0.62566(7) 0.50390(5) 0.09877(5) 0.0395(3) Uani 0.65 d . U
W1A W 0.49954(16) 0.56587(9) -0.00309(12) 0.0463(4) Uani 0.35 d . U
W2 W 0.29632(5) 0.42333(3) 0.03038(4) 0.0323(2) Uani 1 d . U
W3 W 0.29497(5) 0.57666(3) 0.02306(4) 0.0327(2) Uani 1 d . U
W4 W 0.42367(5) 0.64993(3) 0.12025(4) 0.0361(2) Uani 1 d . U
W5 W 0.55872(5) 0.57766(3) 0.23869(4) 0.0368(2) Uani 1 d . U
W6 W 0.56107(5) 0.43791(3) 0.24486(4) 0.0349(2) Uani 1 d . U
W7 W 0.42635(5) 0.35762(3) 0.13424(4) 0.0344(2) Uani 1 d . U
W8 W 0.15175(5) 0.42759(3) 0.16148(4) 0.0339(2) Uani 1 d . U
W9 W 0.15091(5) 0.58142(3) 0.15441(4) 0.0352(2) Uani 1 d . U
W10 W 0.27875(5) 0.65438(3) 0.25186(4) 0.0363(2) Uani 1 d . U
W11 W 0.41581(5) 0.58228(3) 0.37121(4) 0.0368(2) Uani 1 d . U
W12 W 0.41746(5) 0.44260(3) 0.37691(4) 0.0342(2) Uani 1 d . U
W13 W 0.28048(5) 0.36210(3) 0.26545(4) 0.0329(2) Uani 1 d . U
W14 W 0.08117(5) 0.50870(4) 0.30154(4) 0.0397(2) Uani 1 d . U
W15 W 0.20912(5) 0.58385(4) 0.40124(4) 0.0401(2) Uani 1 d . U
W16 W 0.21035(5) 0.44135(3) 0.40755(4) 0.0377(2) Uani 1 d . U
Co1 Co 0.31635(17) 0.22600(11) 0.35488(13) 0.0407(7) Uani 1 d . U
P1 P 0.4335(3) 0.50344(19) 0.1260(2) 0.0275(8) Uani 1 d . U
P2 P 0.2777(3) 0.5086(2) 0.2687(2) 0.0296(9) Uani 1 d . U
Na1 Na 0.49954(16) 0.56587(9) -0.00309(12) 0.0463(4) Uani 0.35 d . U
Na1A Na 0.62566(7) 0.50390(5) 0.09877(5) 0.0395(3) Uani 0.65 d . U
O1 O 0.1908(9) 0.6311(6) 0.4625(7) 0.054(4) Uani 1 d . U
O1W O 0.3608(9) 0.2884(6) 0.4249(7) 0.057(4) Uani 1 d . U
H1WA H 0.3301 0.2924 0.4584 0.085 Uiso 1 d GR .
H1WB H 0.3640 0.3216 0.4048 0.085 Uiso 1 d GR .
O2 O -0.0186(8) 0.5087(6) 0.2990(7) 0.052(4) Uani 1 d . U
O2W O 0.3591(11) 0.1614(6) 0.4155(8) 0.072(5) Uani 1 d . U
H2WA H 0.3300 0.1559 0.4524 0.108 Uiso 1 d GR .
H2WB H 0.4099 0.1670 0.4343 0.108 Uiso 1 d GR .
O3 O 0.1912(8) 0.3992(5) 0.4741(7) 0.044(4) Uani 1 d . U
O3W O 0.2648(9) 0.1701(6) 0.2855(7) 0.054(4) Uani 1 d . U
H3WA H 0.2749 0.1791 0.2436 0.081 Uiso 1 d GR .
H3WB H 0.2134 0.1703 0.2872 0.081 Uiso 1 d GR .
O4 O 0.1096(8) 0.4535(5) 0.3696(6) 0.041(3) Uani 1 d . U
O5 O 0.2058(9) 0.5146(5) 0.4489(6) 0.048(4) Uani 1 d . U
O6 O 0.1065(9) 0.5685(6) 0.3625(7) 0.058(4) Uani 1 d . U
O7 O 0.0999(8) 0.5605(6) 0.2347(7) 0.051(4) Uani 1 d . U
O8 O 0.1012(8) 0.4536(5) 0.2401(6) 0.040(3) Uani 1 d . U
O9 O 0.2206(7) 0.3904(5) 0.3379(6) 0.037(3) Uani 1 d . U
O10 O 0.3179(7) 0.4482(5) 0.4159(6) 0.036(3) Uani 1 d . U
O11 O 0.3173(9) 0.5790(5) 0.4122(6) 0.049(4) Uani 1 d . U
O12 O 0.2186(8) 0.6284(5) 0.3290(7) 0.046(4) Uani 1 d . U
O13 O 0.2161(7) 0.5099(5) 0.3235(5) 0.0299(10) Uani 1 d . U
O14 O 0.4603(8) 0.6289(5) 0.4238(7) 0.043(3) Uani 1 d . U
O15 O 0.3628(8) 0.6311(5) 0.3079(6) 0.037(3) Uani 1 d . U
O16 O 0.2750(8) 0.7253(5) 0.2702(6) 0.045(4) Uani 1 d . U
O17 O 0.1850(8) 0.6496(5) 0.1987(7) 0.041(3) Uani 1 d . U
O18 O 0.0720(8) 0.6058(5) 0.1077(7) 0.043(3) Uani 1 d . U
O19 O 0.1481(7) 0.5029(5) 0.1364(6) 0.038(3) Uani 1 d . U
O20 O 0.0713(8) 0.4007(5) 0.1198(7) 0.042(3) Uani 1 d . U
O21 O 0.1862(8) 0.3631(5) 0.2104(7) 0.043(4) Uani 1 d . U
O22 O 0.2797(8) 0.2925(6) 0.2928(6) 0.045(4) Uani 1 d . U
O23 O 0.3637(7) 0.3914(5) 0.3166(6) 0.036(3) Uani 1 d . U
O24 O 0.4580(8) 0.3977(5) 0.4353(6) 0.038(3) Uani 1 d . U
O25 O 0.4440(7) 0.5123(5) 0.4150(7) 0.042(3) Uani 1 d . U
O26 O 0.2620(7) 0.5594(5) 0.2256(6) 0.0297(10) Uani 1 d . U
O27 O 0.3578(7) 0.5090(5) 0.3048(5) 0.0295(10) Uani 1 d . U
O28 O 0.2624(7) 0.4538(5) 0.2299(6) 0.0298(10) Uani 1 d . U
O29 O 0.4945(7) 0.5735(5) 0.3125(6) 0.036(3) Uani 1 d . U
O30 O 0.4945(7) 0.4477(5) 0.3193(6) 0.030(3) Uani 1 d . U
O31 O 0.3371(7) 0.3564(4) 0.1930(6) 0.029(3) Uani 1 d . U
O32 O 0.2257(7) 0.4151(5) 0.1006(6) 0.035(3) Uani 1 d . U
O33 O 0.2229(7) 0.5889(5) 0.0927(6) 0.037(3) Uani 1 d . U
O34 O 0.3351(8) 0.6546(5) 0.1799(6) 0.043(4) Uani 1 d . U
O35 O 0.6233(8) 0.6259(5) 0.2719(7) 0.047(4) Uani 1 d . U
O36 O 0.4828(8) 0.6260(5) 0.1981(7) 0.042(3) Uani 1 d . U
O37 O 0.4428(8) 0.7206(6) 0.1203(7) 0.048(4) Uani 1 d . U
O38 O 0.3439(7) 0.6442(5) 0.0488(6) 0.034(3) Uani 1 d . U
O39 O 0.2337(8) 0.5993(5) -0.0431(6) 0.043(4) Uani 1 d . U
O40 O 0.2673(7) 0.5004(5) 0.0290(5) 0.036(3) Uani 1 d . U
O41 O 0.2366(7) 0.3959(5) -0.0327(6) 0.038(3) Uani 1 d . U
O42 O 0.3439(8) 0.3576(4) 0.0630(6) 0.034(3) Uani 1 d . U
O43 O 0.4470(8) 0.2867(5) 0.1413(6) 0.038(3) Uani 1 d . U
O44 O 0.4879(7) 0.3865(5) 0.2091(6) 0.034(3) Uani 1 d . U
O45 O 0.6269(8) 0.3941(5) 0.2835(6) 0.039(3) Uani 1 d . U
O46 O 0.6032(7) 0.5084(5) 0.2722(6) 0.034(3) Uani 1 d . U
O47 O 0.4776(6) 0.5060(4) 0.1944(5) 0.0279(10) Uani 1 d . U
O48 O 0.3838(7) 0.4501(5) 0.1185(5) 0.0277(10) Uani 1 d . U
O49 O 0.3846(7) 0.5571(4) 0.1125(5) 0.0277(10) Uani 1 d . U
O50 O 0.6028(8) 0.5649(5) 0.1575(6) 0.038(3) Uani 1 d . U
O51 O 0.4923(7) 0.6261(5) 0.0647(6) 0.035(3) Uani 1 d . U
O52 O 0.3787(7) 0.5554(5) -0.0271(6) 0.033(3) Uani 1 d . U
O53 O 0.3820(8) 0.4420(5) -0.0213(6) 0.035(3) Uani 1 d . U
O54 O 0.4952(7) 0.3784(5) 0.0763(5) 0.032(3) Uani 1 d . U
O55 O 0.6042(8) 0.4460(5) 0.1630(6) 0.039(3) Uani 1 d . U
O56 O 0.4968(6) 0.5013(4) 0.0718(5) 0.0272(10) Uani 1 d . U
O57 O 0.7309(9) 0.5049(5) 0.1218(7) 0.053(4) Uani 1 d . U
N1 N 0.2104(11) 0.2264(7) 0.4020(10) 0.058(2) Uani 1 d . U
N2 N 0.1796(11) 0.1792(7) 0.4179(10) 0.058(2) Uani 1 d . U
N3 N 0.4231(11) 0.2248(7) 0.3104(9) 0.055(2) Uani 1 d . U
N4 N 0.4524(11) 0.1735(7) 0.3001(9) 0.055(2) Uani 1 d . U
H4 H 0.4254 0.1430 0.3056 0.066 Uiso 1 calc R .
C1 C 0.1802(14) 0.2729(9) 0.4204(12) 0.059(2) Uani 1 d . U
H1 H 0.2054 0.3074 0.4131 0.070 Uiso 1 calc R .
C2 C 0.1099(14) 0.2727(9) 0.4511(12) 0.059(2) Uani 1 d . U
H2 H 0.0840 0.3066 0.4597 0.070 Uiso 1 calc R .
C3 C 0.0821(14) 0.2245(9) 0.4671(12) 0.059(2) Uani 1 d . U
H3 H 0.0392 0.2232 0.4935 0.070 Uiso 1 calc R .
C4 C 0.1113(14) 0.1791(9) 0.4482(12) 0.059(2) Uani 1 d . U
H4A H 0.0858 0.1447 0.4550 0.070 Uiso 1 calc R .
C5 C 0.5253(14) 0.1711(9) 0.2810(11) 0.055(2) Uani 1 d . U
H5 H 0.5463 0.1350 0.2740 0.067 Uiso 1 calc R .
C6 C 0.5699(14) 0.2153(9) 0.2712(11) 0.055(2) Uani 1 d . U
H6 H 0.6208 0.2113 0.2581 0.066 Uiso 1 calc R .
C7 C 0.5370(14) 0.2686(9) 0.2814(11) 0.055(2) Uani 1 d . U
H7 H 0.5643 0.3019 0.2729 0.066 Uiso 1 calc R .
C8 C 0.4663(14) 0.2705(9) 0.3034(11) 0.055(2) Uani 1 d . U
H8 H 0.4460 0.3059 0.3146 0.066 Uiso 1 calc R .
N9 N 0.6233(16) 0.6835(11) 0.0818(13) 0.097(4) Uani 1 d . U
H9 H 0.5959 0.6526 0.0807 0.116 Uiso 1 calc R .
N10 N 0.5979(15) 0.7255(11) 0.0418(14) 0.097(4) Uani 1 d . U
C13 C 0.6886(19) 0.6847(13) 0.1245(17) 0.097(4) Uani 1 d . U
H13 H 0.6978 0.6557 0.1564 0.116 Uiso 1 calc R .
C14 C 0.7392(19) 0.7267(12) 0.1211(16) 0.097(4) Uani 1 d . U
H14 H 0.7877 0.7268 0.1459 0.116 Uiso 1 calc R .
C15 C 0.7141(19) 0.7719(13) 0.0765(16) 0.097(4) Uani 1 d . U
H15 H 0.7449 0.8046 0.0747 0.116 Uiso 1 calc R .
C16 C 0.6464(19) 0.7685(13) 0.0366(17) 0.097(4) Uani 1 d . U
H16 H 0.6340 0.7972 0.0049 0.116 Uiso 1 calc R .
C19 C 0.0491(18) 0.2457(11) 0.6570(16) 0.191(5) Uani 1 d . U
H19 H 0.0804 0.2181 0.6385 0.230 Uiso 1 calc R .
C18 C 0.0539(17) 0.3012(12) 0.6372(15) 0.191(5) Uani 1 d G U
H18 H 0.0885 0.3116 0.6051 0.230 Uiso 1 calc R .
C17 C 0.0081(18) 0.3416(8) 0.6643(16) 0.191(5) Uani 1 d G U
H17 H 0.0114 0.3795 0.6507 0.230 Uiso 1 calc R .
N11 N -0.0425(16) 0.3264(10) 0.7113(15) 0.191(5) Uani 1 d G U
H11 H -0.0715 0.3519 0.7284 0.230 Uiso 1 calc R .
N12 N -0.0473(16) 0.2709(11) 0.7311(14) 0.191(5) Uani 1 d G U
C20 C -0.0015(19) 0.2305(8) 0.7040(17) 0.191(6) Uani 1 d G U
H20 H -0.0048 0.1925 0.7176 0.230 Uiso 1 calc R .
N7 N 0.6907(13) 0.4659(10) 0.4090(10) 0.076(3) Uani 1 d . U
H7A H 0.6966 0.4294 0.4125 0.092 Uiso 1 calc R .
N8 N 0.7410(13) 0.4941(10) 0.3730(10) 0.076(3) Uani 1 d . U
C21 C 0.6298(16) 0.4903(12) 0.4412(12) 0.076(3) Uani 1 d . U
H21 H 0.5923 0.4691 0.4622 0.092 Uiso 1 calc R .
C22 C 0.6299(17) 0.5490(12) 0.4392(13) 0.076(3) Uani 1 d . U
H22 H 0.5930 0.5701 0.4609 0.092 Uiso 1 calc R .
C23 C 0.6844(17) 0.5747(13) 0.4052(13) 0.076(3) Uani 1 d . U
H23 H 0.6862 0.6145 0.4046 0.092 Uiso 1 calc R .
C24 C 0.7333(17) 0.5472(13) 0.3740(13) 0.076(3) Uani 1 d . U
H24 H 0.7672 0.5684 0.3490 0.092 Uiso 1 calc R .
N5 N 0.5923(13) 0.2611(9) 0.0472(11) 0.080(3) Uani 1 d . U
N6 N 0.6112(14) 0.3070(10) 0.0840(11) 0.080(3) Uani 1 d . U
H6A H 0.5791 0.3353 0.0790 0.096 Uiso 1 calc R .
C9 C 0.7220(17) 0.2713(11) 0.1333(14) 0.080(3) Uani 1 d . U
H9A H 0.7670 0.2752 0.1625 0.096 Uiso 1 calc R .
C10 C 0.7069(17) 0.2236(12) 0.0985(14) 0.080(3) Uani 1 d . U
H10 H 0.7405 0.1926 0.1060 0.096 Uiso 1 calc R .
C11 C 0.6473(17) 0.2184(12) 0.0548(14) 0.080(3) Uani 1 d . U
H11A H 0.6416 0.1856 0.0282 0.096 Uiso 1 calc R .
C12 C 0.6683(17) 0.3146(12) 0.1243(14) 0.080(3) Uani 1 d . U
H12 H 0.6749 0.3488 0.1480 0.096 Uiso 1 calc R .
O4W O 0.0387(15) 0.4065(9) 0.5667(9) 0.116(8) Uani 1 d . U
O5W O 0.3195(15) 0.1154(13) 0.1800(12) 0.153(11) Uani 1 d . U
O6W O -0.0609(12) 0.3275(8) 0.1105(12) 0.112(8) Uani 1 d . U
O7W O 0.8948(10) 0.4912(8) 0.4454(9) 0.084(5) Uani 1 d . U
O8W O 0.9926(10) 0.3988(7) 0.4359(8) 0.074(5) Uani 1 d . U

loop_
_atom_site_aniso_label
_atom_site_aniso_U_11
_atom_site_aniso_U_22
_atom_site_aniso_U_33
_atom_site_aniso_U_23
_atom_site_aniso_U_13
_atom_site_aniso_U_12
W1 0.0410(6) 0.0423(6) 0.0354(5) 0.0011(5) 0.0051(5) 0.0000(5)
W1A 0.0512(8) 0.0436(8) 0.0444(8) 0.0014(7) 0.0055(7) -0.0028(7)
W2 0.0312(5) 0.0353(4) 0.0304(4) -0.0016(3) 0.0026(4) -0.0039(4)
W3 0.0320(5) 0.0337(4) 0.0327(4) 0.0035(3) 0.0047(4) 0.0039(4)
W4 0.0398(6) 0.0315(4) 0.0379(5) -0.0015(3) 0.0082(4) -0.0010(4)
W5 0.0422(6) 0.0352(4) 0.0327(4) -0.0016(4) 0.0003(4) -0.0052(4)
W6 0.0398(6) 0.0358(4) 0.0288(4) 0.0031(3) 0.0003(4) 0.0006(4)
W7 0.0395(6) 0.0289(4) 0.0355(5) 0.0007(3) 0.0077(4) -0.0005(4)
W8 0.0309(5) 0.0380(4) 0.0331(4) 0.0022(3) 0.0034(4) -0.0034(4)
W9 0.0314(5) 0.0396(5) 0.0351(5) 0.0034(4) 0.0056(4) 0.0049(4)
W10 0.0393(5) 0.0341(4) 0.0363(5) -0.0002(3) 0.0088(4) 0.0045(4)
W11 0.0394(5) 0.0391(5) 0.0320(4) -0.0026(4) 0.0027(4) -0.0019(4)
W12 0.0345(5) 0.0384(4) 0.0297(4) 0.0026(3) 0.0023(4) 0.0007(4)
W13 0.0335(5) 0.0331(4) 0.0328(4) 0.0043(3) 0.0067(4) -0.0015(4)
W14 0.0343(5) 0.0488(5) 0.0370(5) 0.0020(4) 0.0093(4) 0.0018(4)
W15 0.0412(6) 0.0437(5) 0.0363(5) -0.0022(4) 0.0094(4) 0.0025(4)
W16 0.0380(5) 0.0421(5) 0.0340(5) 0.0029(4) 0.0084(4) -0.0006(4)
Co1 0.0455(19) 0.0379(15) 0.0399(16) 0.0082(12) 0.0118(14) 0.0029(13)
P1 0.030(2) 0.0281(19) 0.0251(19) 0.0004(16) 0.0039(16) -0.0020(17)
P2 0.030(2) 0.030(2) 0.029(2) 0.0003(16) 0.0038(17) 0.0004(18)
Na1 0.0512(8) 0.0436(8) 0.0444(8) 0.0014(7) 0.0055(7) -0.0028(7)
Na1A 0.0410(6) 0.0423(6) 0.0354(5) 0.0011(5) 0.0051(5) 0.0000(5)
O1 0.054(11) 0.057(9) 0.051(9) -0.014(7) 0.014(8) 0.007(8)
O1W 0.063(12) 0.051(9) 0.058(10) 0.001(8) 0.014(8) -0.006(8)
O2 0.050(9) 0.060(9) 0.048(9) 0.015(7) 0.012(7) 0.002(8)
O2W 0.091(14) 0.052(10) 0.077(12) 0.028(9) 0.026(10) 0.022(9)
O3 0.040(9) 0.034(7) 0.060(9) -0.012(7) 0.013(7) -0.009(6)
O3W 0.068(12) 0.062(10) 0.034(8) -0.008(7) 0.013(8) 0.003(8)
O4 0.044(9) 0.026(7) 0.050(9) 0.014(6) -0.012(7) 0.005(6)
O5 0.089(12) 0.032(7) 0.026(7) -0.013(6) 0.014(7) 0.011(7)
O6 0.047(10) 0.069(10) 0.056(10) -0.027(8) -0.003(8) 0.036(8)
O7 0.029(9) 0.060(9) 0.064(10) -0.001(8) 0.007(7) -0.003(7)
O8 0.045(9) 0.036(7) 0.040(8) 0.003(6) 0.015(7) -0.006(6)
O9 0.014(7) 0.064(9) 0.034(7) 0.012(6) 0.008(6) 0.002(6)
O10 0.030(8) 0.040(7) 0.040(8) 0.006(6) 0.017(6) 0.003(6)
O11 0.078(12) 0.035(7) 0.034(8) -0.004(6) 0.016(8) -0.004(7)
O12 0.044(10) 0.034(7) 0.060(9) -0.007(7) 0.017(7) 0.010(6)
O13 0.031(2) 0.030(2) 0.029(2) 0.0005(19) 0.0036(19) 0.000(2)
O14 0.039(8) 0.039(7) 0.053(8) -0.001(6) 0.008(7) -0.006(6)
O15 0.046(9) 0.020(6) 0.048(8) -0.010(6) 0.019(7) 0.000(6)
O16 0.050(10) 0.047(8) 0.042(8) -0.001(6) 0.016(7) 0.005(7)
O17 0.044(9) 0.026(7) 0.053(9) 0.003(6) 0.004(7) 0.004(6)
O18 0.041(9) 0.040(8) 0.050(9) 0.005(6) 0.011(7) 0.005(6)
O19 0.031(7) 0.045(8) 0.038(7) -0.003(6) 0.013(6) 0.006(6)
O20 0.032(9) 0.044(8) 0.051(9) 0.009(7) 0.018(7) 0.000(6)
O21 0.048(10) 0.028(7) 0.054(9) 0.010(6) 0.003(7) -0.003(6)
O22 0.039(9) 0.056(9) 0.042(8) 0.005(7) 0.012(7) 0.007(7)
O23 0.033(8) 0.040(8) 0.035(7) -0.002(6) -0.002(6) -0.001(6)
O24 0.038(9) 0.038(7) 0.039(8) 0.009(6) 0.003(6) 0.002(6)
O25 0.023(7) 0.048(8) 0.053(9) 0.009(7) -0.008(6) 0.004(6)
O26 0.030(2) 0.030(2) 0.029(2) 0.0000(19) 0.0038(19) 0.000(2)
O27 0.030(2) 0.030(2) 0.029(2) 0.0000(19) 0.0038(19) 0.001(2)
O28 0.030(2) 0.030(2) 0.029(2) 0.0001(19) 0.0037(19) 0.000(2)
O29 0.028(8) 0.064(9) 0.018(6) -0.006(6) 0.007(6) -0.014(6)
O30 0.026(8) 0.033(7) 0.032(7) 0.006(6) 0.008(6) 0.007(6)
O31 0.028(8) 0.024(6) 0.036(7) 0.002(5) 0.002(6) -0.013(5)
O32 0.032(8) 0.043(7) 0.031(7) 0.005(6) 0.016(6) -0.007(6)
O33 0.032(8) 0.042(8) 0.039(8) 0.001(6) 0.014(6) 0.003(6)
O34 0.051(10) 0.035(7) 0.044(8) 0.005(6) 0.015(7) 0.002(6)
O35 0.033(9) 0.053(9) 0.058(9) 0.011(7) 0.021(7) 0.007(7)
O36 0.049(10) 0.025(7) 0.052(9) -0.009(6) -0.001(7) 0.003(6)
O37 0.047(10) 0.053(9) 0.046(9) -0.011(7) 0.005(7) 0.005(7)
O38 0.036(8) 0.030(7) 0.036(7) 0.001(6) -0.006(6) -0.005(6)
O39 0.045(10) 0.039(8) 0.046(8) 0.006(6) 0.019(7) 0.007(6)
O40 0.055(9) 0.035(7) 0.017(6) 0.001(5) 0.000(6) 0.010(6)
O41 0.033(9) 0.040(8) 0.040(8) 0.003(6) 0.004(6) -0.011(6)
O42 0.052(9) 0.016(6) 0.030(7) 0.006(5) -0.012(6) -0.012(6)
O43 0.040(9) 0.035(7) 0.040(8) 0.007(6) -0.006(6) -0.012(6)
O44 0.023(8) 0.043(8) 0.036(7) -0.001(6) 0.010(6) -0.003(6)
O45 0.035(8) 0.049(8) 0.033(7) -0.013(6) 0.003(6) -0.003(6)
O46 0.031(7) 0.037(7) 0.033(7) 0.000(6) 0.001(6) 0.006(6)
O47 0.030(2) 0.028(2) 0.026(2) 0.0003(18) 0.0038(18) -0.0019(19)
O48 0.030(2) 0.028(2) 0.025(2) 0.0004(18) 0.0036(18) -0.0017(19)
O49 0.030(2) 0.028(2) 0.025(2) 0.0003(18) 0.0039(18) -0.0020(19)
O50 0.036(9) 0.057(9) 0.022(7) -0.003(6) 0.005(6) 0.002(6)
O51 0.043(9) 0.033(7) 0.029(7) 0.000(6) 0.005(6) -0.007(6)
O52 0.022(8) 0.050(8) 0.027(7) 0.008(6) 0.006(6) -0.005(6)
O53 0.048(9) 0.033(7) 0.022(7) 0.008(5) -0.009(6) 0.004(6)
O54 0.036(8) 0.040(7) 0.021(6) 0.011(5) 0.005(6) 0.000(6)
O55 0.046(9) 0.049(8) 0.022(7) -0.007(6) 0.004(6) -0.004(7)
O56 0.029(2) 0.028(2) 0.025(2) 0.0001(18) 0.0046(18) -0.0018(19)
O57 0.066(10) 0.040(8) 0.054(9) -0.003(7) 0.015(8) 0.004(7)
N1 0.060(6) 0.049(5) 0.070(6) -0.002(4) 0.029(5) -0.007(4)
N2 0.060(6) 0.049(5) 0.070(6) -0.002(4) 0.029(5) -0.007(4)
N3 0.058(6) 0.048(5) 0.061(5) 0.009(4) 0.015(5) 0.008(4)
N4 0.058(6) 0.048(5) 0.061(5) 0.009(4) 0.015(5) 0.008(4)
C1 0.060(6) 0.049(5) 0.070(6) -0.002(4) 0.029(5) -0.007(4)
C2 0.060(6) 0.049(5) 0.070(6) -0.002(4) 0.029(5) -0.007(4)
C3 0.060(6) 0.049(5) 0.070(6) -0.002(4) 0.029(5) -0.007(4)
C4 0.060(6) 0.049(5) 0.070(6) -0.002(4) 0.029(5) -0.007(4)
C5 0.058(6) 0.048(5) 0.061(5) 0.008(4) 0.015(5) 0.008(4)
C6 0.058(6) 0.048(5) 0.061(5) 0.008(4) 0.015(5) 0.008(4)
C7 0.058(6) 0.048(5) 0.061(5) 0.009(4) 0.015(5) 0.008(4)
C8 0.058(6) 0.048(5) 0.061(5) 0.009(4) 0.015(5) 0.008(4)
N9 0.089(8) 0.089(8) 0.116(9) -0.042(7) 0.032(7) -0.017(7)
N10 0.089(8) 0.090(8) 0.116(9) -0.042(7) 0.032(7) -0.017(7)
C13 0.089(8) 0.089(8) 0.116(9) -0.042(7) 0.032(7) -0.017(7)
C14 0.089(8) 0.089(8) 0.116(9) -0.042(7) 0.032(7) -0.017(7)
C15 0.089(8) 0.089(8) 0.116(9) -0.042(7) 0.032(7) -0.017(7)
C16 0.089(8) 0.089(8) 0.116(9) -0.042(7) 0.032(7) -0.017(7)
C19 0.201(12) 0.114(9) 0.273(12) 0.050(10) 0.108(10) 0.024(9)
C18 0.201(12) 0.114(9) 0.273(12) 0.050(10) 0.108(10) 0.024(9)
C17 0.201(12) 0.114(9) 0.273(12) 0.050(10) 0.108(10) 0.024(9)
N11 0.201(12) 0.114(9) 0.273(12) 0.051(10) 0.108(10) 0.024(9)
N12 0.201(12) 0.114(9) 0.273(12) 0.051(10) 0.108(10) 0.024(9)
C20 0.201(12) 0.114(9) 0.273(12) 0.051(10) 0.108(10) 0.024(9)
N7 0.071(7) 0.101(7) 0.055(6) -0.003(6) -0.004(5) 0.003(6)
N8 0.071(7) 0.101(7) 0.055(6) -0.003(6) -0.003(5) 0.003(6)
C21 0.071(7) 0.101(7) 0.055(6) -0.003(6) -0.003(5) 0.003(6)
C22 0.071(7) 0.101(7) 0.055(6) -0.003(6) -0.003(5) 0.003(6)
C23 0.071(7) 0.101(7) 0.055(6) -0.003(6) -0.004(5) 0.003(6)
C24 0.071(7) 0.101(7) 0.055(6) -0.003(6) -0.003(5) 0.003(6)
N5 0.082(8) 0.078(6) 0.084(7) 0.023(6) 0.029(6) 0.030(6)
N6 0.082(8) 0.078(6) 0.084(7) 0.023(6) 0.029(6) 0.030(6)
C9 0.082(8) 0.078(6) 0.084(7) 0.023(6) 0.029(6) 0.030(6)
C10 0.082(8) 0.077(6) 0.083(7) 0.023(6) 0.029(6) 0.030(6)
C11 0.082(8) 0.078(6) 0.084(7) 0.023(6) 0.029(6) 0.030(6)
C12 0.082(8) 0.077(6) 0.084(7) 0.023(6) 0.029(6) 0.030(6)
O4W 0.18(2) 0.118(17) 0.058(12) -0.007(12) 0.031(14) 0.015(16)
O5W 0.12(2) 0.22(3) 0.114(19) -0.071(19) -0.027(16) 0.036(19)
O6W 0.089(16) 0.070(12) 0.17(2) 0.033(13) -0.030(15) -0.033(11)
O7W 0.070(12) 0.107(14) 0.076(12) 0.001(11) 0.014(10) 0.021(11)
O8W 0.059(12) 0.092(13) 0.071(12) 0.014(10) 0.018(9) 0.010(10)

loop_
_atom_type_symbol
_atom_type_description
_atom_type_scat_dispersion_real
_atom_type_scat_dispersion_imag
_atom_type_scat_source
C C 0.0033 0.0016 'International Tables Vol C Tables 4.2.6.8 and 6.1.1.4'
H H 0.0000 0.0000 'International Tables Vol C Tables 4.2.6.8 and 6.1.1.4'
Co Co 0.3494 0.9721 'International Tables Vol C Tables 4.2.6.8 and 6.1.1.4'
N N 0.0061 0.0033 'International Tables Vol C Tables 4.2.6.8 and 6.1.1.4'
Na Na 0.0362 0.0249 'International Tables Vol C Tables 4.2.6.8 and 6.1.1.4'
O O 0.0106 0.0060 'International Tables Vol C Tables 4.2.6.8 and 6.1.1.4'
P P 0.1023 0.0942 'International Tables Vol C Tables 4.2.6.8 and 6.1.1.4'
W W -0.8490 6.8722 'International Tables Vol C Tables 4.2.6.8 and 6.1.1.4'

loop_
_geom_angle_atom_site_label_1
_geom_angle_atom_site_label_2
_geom_angle_atom_site_label_3
_geom_angle
_geom_angle_site_symmetry_1
_geom_angle_site_symmetry_3
O50 W1 Na1 125.9(4) . 3_665
O50 W1 O52 164.9(5) . 3_665
O50 W1 O53 89.3(5) . 3_665
O50 W1 O55 93.9(5) . .
O50 W1 O56 85.6(5) . .
O52 W1 Na1 39.7(3) 3_665 3_665
O52 W1 O53 84.2(5) 3_665 3_665
O52 W1 O56 79.9(4) 3_665 .
O53 W1 Na1 82.3(4) 3_665 3_665
O53 W1 O56 79.9(5) 3_665 .
O55 W1 Na1 83.0(4) . 3_665
O55 W1 O52 88.8(5) . 3_665
O55 W1 O53 163.8(5) . 3_665
O55 W1 O56 84.5(5) . .
O56 W1 Na1 40.3(3) . 3_665
O57 W1 Na1 139.4(4) . 3_665
O57 W1 O50 94.7(6) . .
O57 W1 O52 99.9(5) . 3_665
O57 W1 O53 101.1(6) . 3_665
O57 W1 O55 94.5(6) . .
O57 W1 O56 179.0(5) . .
W1A W1A Na1A 60.95(8) 3_665 3_665
Na1 W1A W1A 0.00(9) 3_665 3_665
Na1 W1A Na1A 60.95(8) 3_665 3_665
O51 W1A W1A 133.9(4) . 3_665
O51 W1A Na1 133.9(4) . 3_665
O51 W1A Na1A 134.5(4) . 3_665
O51 W1A O52 97.4(5) . .
O51 W1A O53 90.8(5) . 3_665
O51 W1A O56 176.6(5) . 3_665
O51 W1A O56 91.7(5) . .
O52 W1A W1A 83.9(3) . 3_665
O52 W1A Na1 83.9(3) . 3_665
O52 W1A Na1A 37.1(3) . 3_665
O52 W1A O56 90.2(4) . .
O53 W1A W1A 84.2(3) 3_665 3_665
O53 W1A Na1 84.2(3) 3_665 3_665
O53 W1A Na1A 134.3(3) 3_665 3_665
O53 W1A O52 168.1(5) 3_665 .
O53 W1A O56 90.5(5) 3_665 3_665
O53 W1A O56 81.0(4) 3_665 .
O54 W1A W1A 134.1(4) 3_665 3_665
O54 W1A Na1 134.1(4) 3_665 3_665
O54 W1A Na1A 88.2(4) 3_665 3_665
O54 W1A O51 92.0(5) 3_665 .
O54 W1A O52 90.5(5) 3_665 .
O54 W1A O53 97.8(5) 3_665 3_665
O54 W1A O56 176.1(5) 3_665 .
O54 W1A O56 90.9(5) 3_665 3_665
O56 W1A W1A 42.2(3) . 3_665
O56 W1A W1A 43.2(3) 3_665 3_665
O56 W1A Na1 43.2(3) 3_665 3_665
O56 W1A Na1 42.2(3) . 3_665
O56 W1A Na1A 90.0(3) . 3_665
O56 W1A Na1A 43.9(3) 3_665 3_665
O56 W1A O52 80.8(5) 3_665 .
O56 W1A O56 85.4(4) 3_665 .
Na1A W2 Na1 54.15(4) 3_665 3_665
O32 W2 Na1 142.2(4) . 3_665
O32 W2 Na1A 153.2(4) . 3_665
O32 W2 O48 83.6(5) . .
O40 W2 Na1 101.0(4) . 3_665
O40 W2 Na1A 68.0(3) . 3_665
O40 W2 O32 85.9(5) . .
O40 W2 O48 84.6(4) . .
O40 W2 O53 89.1(5) . .
O41 W2 Na1 117.5(4) . 3_665
O41 W2 Na1A 83.5(4) . 3_665
O41 W2 O32 96.7(6) . .
O41 W2 O40 102.2(6) . .
O41 W2 O42 99.7(5) . .
O41 W2 O48 173.2(5) . .
O41 W2 O53 98.0(5) . .
O42 W2 Na1 72.6(4) . 3_665
O42 W2 Na1A 119.5(4) . 3_665
O42 W2 O32 87.0(5) . .
O42 W2 O40 157.5(5) . .
O42 W2 O48 73.5(4) . .
O42 W2 O53 92.5(5) . .
O48 W2 Na1 60.5(3) . 3_665
O48 W2 Na1A 99.3(3) . 3_665
O53 W2 Na1 26.2(3) . 3_665
O53 W2 Na1A 28.9(3) . 3_665
O53 W2 O32 165.1(5) . .
O53 W2 O48 82.0(4) . .
O33 W3 Na1A 152.8(4) . 3_665
O33 W3 O49 84.6(5) . .
O38 W3 Na1A 118.2(4) . 3_665
O38 W3 O33 88.6(5) . .
O38 W3 O40 157.2(5) . .
O38 W3 O49 72.2(4) . .
O38 W3 O52 91.5(5) . .
O39 W3 Na1A 83.3(4) . 3_665
O39 W3 O33 96.5(6) . .
O39 W3 O38 100.8(6) . .
O39 W3 O40 101.7(6) . .
O39 W3 O49 173.0(5) . .
O39 W3 O52 97.3(5) . .
O40 W3 Na1A 68.2(3) . 3_665
O40 W3 O33 85.3(5) . .
O40 W3 O49 85.3(4) . .
O40 W3 O52 89.2(5) . .
O49 W3 Na1A 99.0(3) . 3_665
O52 W3 Na1A 28.3(4) . 3_665
O52 W3 O33 165.9(5) . .
O52 W3 O49 82.1(5) . .
O34 W4 O49 82.0(4) . .
O36 W4 O34 85.3(6) . .
O36 W4 O38 155.7(5) . .
O36 W4 O49 84.7(5) . .
O37 W4 O34 95.8(6) . .
O37 W4 O36 101.6(6) . .
O37 W4 O38 101.4(6) . .
O37 W4 O49 173.2(6) . .
O37 W4 O51 100.0(6) . .
O38 W4 O34 84.7(5) . .
O38 W4 O49 72.0(4) . .
O51 W4 O34 163.9(5) . .
O51 W4 O36 94.2(6) . .
O51 W4 O38 89.4(5) . .
O51 W4 O49 82.0(5) . .
O29 W5 O47 83.7(4) . .
O35 W5 O29 97.8(6) . .
O35 W5 O36 100.2(6) . .
O35 W5 O46 101.8(6) . .
O35 W5 O47 175.5(5) . .
O35 W5 O50 98.6(6) . .
O36 W5 O29 86.4(6) . .
O36 W5 O46 157.5(5) . .
O36 W5 O47 84.1(5) . .
O46 W5 O29 85.8(5) . .
O46 W5 O47 74.0(4) . .
O50 W5 O29 163.5(5) . .
O50 W5 O36 92.3(6) . .
O50 W5 O46 89.2(5) . .
O50 W5 O47 79.9(5) . .
O30 W6 O47 82.4(4) . .
O44 W6 O30 87.1(5) . .
O44 W6 O46 158.1(5) . .
O44 W6 O47 84.5(5) . .
O45 W6 O30 98.0(5) . .
O45 W6 O44 101.1(6) . .
O45 W6 O46 100.2(5) . .
O45 W6 O47 174.4(5) . .
O45 W6 O55 99.6(6) . .
O46 W6 O30 84.9(5) . .
O46 W6 O47 74.3(4) . .
O55 W6 O30 162.3(5) . .
O55 W6 O44 92.0(5) . .
O55 W6 O46 89.6(5) . .
O55 W6 O47 79.8(5) . .
O31 W7 Na1 141.6(3) . 3_665
O31 W7 O48 81.0(4) . .
O42 W7 Na1 75.0(3) . 3_665
O42 W7 O31 82.8(5) . .
O42 W7 O48 72.1(4) . .
O43 W7 Na1 118.7(4) . 3_665
O43 W7 O31 95.9(5) . .
O43 W7 O42 101.3(5) . .
O43 W7 O44 100.7(5) . .
O43 W7 O48 173.0(5) . .
O43 W7 O54 100.2(6) . .
O44 W7 Na1 100.9(3) . 3_665
O44 W7 O31 87.4(5) . .
O44 W7 O42 156.6(5) . .
O44 W7 O48 85.4(5) . .
O48 W7 Na1 62.7(3) . 3_665
O54 W7 Na1 22.6(4) . 3_665
O54 W7 O31 163.5(5) . .
O54 W7 O42 90.7(5) . .
O54 W7 O44 92.9(5) . .
O54 W7 O48 82.6(5) . .
O8 W8 O28 80.9(5) . .
O19 W8 O8 84.6(5) . .
O19 W8 O21 157.3(6) . .
O19 W8 O28 85.0(5) . .
O19 W8 O32 89.3(5) . .
O20 W8 O8 96.6(6) . .
O20 W8 O19 102.6(6) . .
O20 W8 O21 99.7(6) . .
O20 W8 O28 171.8(5) . .
O20 W8 O32 101.4(6) . .
O21 W8 O8 88.9(5) . .
O21 W8 O28 72.5(5) . .
O32 W8 O8 161.9(6) . .
O32 W8 O21 90.2(5) . .
O32 W8 O28 81.6(5) . .
O7 W9 O26 81.1(5) . .
O17 W9 O7 88.6(6) . .
O17 W9 O26 72.5(5) . .
O18 W9 O7 98.4(6) . .
O18 W9 O17 100.1(6) . .
O18 W9 O19 102.8(6) . .
O18 W9 O26 172.5(5) . .
O18 W9 O33 98.9(6) . .
O19 W9 O7 84.3(5) . .
O19 W9 O17 156.8(5) . .
O19 W9 O26 84.6(5) . .
O33 W9 O7 162.3(6) . .
O33 W9 O17 91.7(6) . .
O33 W9 O19 88.6(5) . .
O33 W9 O26 82.2(5) . .
O12 W10 O26 79.3(4) . .
O15 W10 O12 82.7(5) . .
O15 W10 O17 158.7(5) . .
O15 W10 O26 85.9(4) . .
O16 W10 O12 96.0(5) . .
O16 W10 O15 101.6(6) . .
O16 W10 O17 97.8(6) . .
O16 W10 O26 170.7(6) . .
O16 W10 O34 101.5(6) . .
O17 W10 O12 86.7(6) . .
O17 W10 O26 74.0(5) . .
O34 W10 O12 162.4(5) . .
O34 W10 O15 92.2(6) . .
O34 W10 O17 92.5(6) . .
O34 W10 O26 83.6(5) . .
O11 W11 O27 81.9(5) . .
O14 W11 O11 97.9(6) . .
O14 W11 O15 101.2(6) . .
O14 W11 O25 101.2(6) . .
O14 W11 O27 174.0(5) . .
O14 W11 O29 98.3(6) . .
O15 W11 O11 84.9(5) . .
O15 W11 O25 157.3(5) . .
O15 W11 O27 84.7(4) . .
O25 W11 O11 88.6(5) . .
O25 W11 O27 72.9(5) . .
O29 W11 O11 163.5(5) . .
O29 W11 O15 89.2(5) . .
O29 W11 O25 91.0(6) . .
O29 W11 O27 82.2(5) . .
O10 W12 O27 80.6(4) . .
O23 W12 O10 83.7(5) . .
O23 W12 O27 82.1(5) . .
O24 W12 O10 95.8(6) . .
O24 W12 O23 101.2(6) . .
O24 W12 O25 101.5(6) . .
O24 W12 O27 174.9(5) . .
O24 W12 O30 101.0(6) . .
O25 W12 O10 88.6(5) . .
O25 W12 O23 156.7(5) . .
O25 W12 O27 74.9(5) . .
O30 W12 O10 162.8(5) . .
O30 W12 O23 89.3(5) . .
O30 W12 O25 91.6(5) . .
O30 W12 O27 82.8(4) . .
O9 W13 O28 80.7(5) . .
O21 W13 O9 87.0(5) . .
O21 W13 O28 73.6(5) . .
O22 W13 O9 94.3(6) . .
O22 W13 O21 99.7(6) . .
O22 W13 O23 101.9(6) . .
O22 W13 O28 171.8(5) . .
O22 W13 O31 101.4(5) . .
O23 W13 O9 83.9(5) . .
O23 W13 O21 157.1(5) . .
O23 W13 O28 84.2(5) . .
O31 W13 O9 164.2(5) . .
O31 W13 O21 91.6(5) . .
O31 W13 O23 91.5(5) . .
O31 W13 O28 83.8(4) . .
O2 W14 O4 102.9(6) . .
O2 W14 O6 101.7(6) . .
O2 W14 O7 101.9(6) . .
O2 W14 O8 102.5(6) . .
O2 W14 O13 170.9(5) . .
O4 W14 O13 71.1(5) . .
O6 W14 O4 91.0(6) . .
O6 W14 O13 72.0(5) . .
O7 W14 O4 155.1(6) . .
O7 W14 O6 85.7(7) . .
O7 W14 O13 84.4(5) . .
O8 W14 O4 86.6(5) . .
O8 W14 O6 155.6(6) . .
O8 W14 O7 86.4(6) . .
O8 W14 O13 84.3(5) . .
O1 W15 O5 101.0(6) . .
O1 W15 O6 101.6(6) . .
O1 W15 O11 101.1(6) . .
O1 W15 O12 103.0(6) . .
O1 W15 O13 170.0(6) . .
O5 W15 O6 88.7(7) . .
O5 W15 O13 72.1(4) . .
O6 W15 O13 71.5(5) . .
O11 W15 O5 87.4(6) . .
O11 W15 O6 157.4(5) . .
O11 W15 O13 86.1(5) . .
O12 W15 O5 156.0(5) . .
O12 W15 O6 85.6(7) . .
O12 W15 O11 88.9(6) . .
O12 W15 O13 83.9(5) . .
O3 W16 O4 100.2(6) . .
O3 W16 O5 100.1(5) . .
O3 W16 O9 103.7(5) . .
O3 W16 O10 103.3(6) . .
O3 W16 O13 168.6(5) . .
O4 W16 O5 88.2(6) . .
O4 W16 O13 71.9(5) . .
O5 W16 O13 71.9(5) . .
O9 W16 O4 86.2(5) . .
O9 W16 O5 156.1(5) . .
O9 W16 O10 88.5(5) . .
O9 W16 O13 84.3(5) . .
O10 W16 O4 156.5(5) . .
O10 W16 O5 87.5(6) . .
O10 W16 O13 84.8(5) . .
O2W Co1 O1W 91.8(6) . .
O2W Co1 O3W 92.2(6) . .
O2W Co1 O22 176.7(7) . .
O2W Co1 N1 91.5(7) . .
O2W Co1 N3 87.2(7) . .
O3W Co1 O1W 174.9(6) . .
O3W Co1 O22 89.2(6) . .
O3W Co1 N1 87.5(7) . .
O3W Co1 N3 93.2(7) . .
O22 Co1 O1W 87.0(6) . .
O22 Co1 N1 91.5(6) . .
O22 Co1 N3 89.8(6) . .
N1 Co1 O1W 89.2(7) . .
N3 Co1 O1W 90.1(7) . .
N3 Co1 N1 178.5(8) . .
O47 P1 Na1 121.3(5) . 3_665
O47 P1 O48 111.3(6) . .
O47 P1 O49 111.0(6) . .
O47 P1 O56 106.7(6) . .
O48 P1 Na1 74.7(4) . 3_665
O48 P1 O49 111.6(6) . .
O48 P1 O56 108.3(6) . .
O49 P1 Na1 120.5(5) . 3_665
O49 P1 O56 107.6(6) . .
O56 P1 Na1 33.7(4) . 3_665
O26 P2 O13 106.3(7) . .
O26 P2 O27 113.1(7) . .
O26 P2 O28 111.9(7) . .
O27 P2 O13 108.0(6) . .
O27 P2 O28 111.4(7) . .
O28 P2 O13 105.6(6) . .
W16 O4 W14 124.9(7) . .
W15 O5 W16 124.0(6) . .
W14 O6 W15 124.4(7) . .
W14 O7 W9 150.7(8) . .
W14 O8 W8 151.3(7) . .
W16 O9 W13 149.3(7) . .
W16 O10 W12 150.0(7) . .
W15 O11 W11 147.9(8) . .
W15 O12 W10 150.6(7) . .
W14 O13 W15 91.9(4) . .
W14 O13 W16 91.8(4) . .
W16 O13 W15 92.0(4) . .
P2 O13 W14 125.6(6) . .
P2 O13 W15 122.8(6) . .
P2 O13 W16 123.3(6) . .
W10 O15 W11 154.6(7) . .
W10 O17 W9 122.5(6) . .
W8 O19 W9 153.4(7) . .
W8 O21 W13 122.4(6) . .
W13 O22 Co1 154.1(8) . .
W13 O23 W12 156.7(7) . .
W12 O25 W11 122.2(7) . .
W10 O26 W9 90.3(4) . .
P2 O26 W9 129.1(7) . .
P2 O26 W10 129.4(7) . .
W12 O27 W11 89.8(4) . .
P2 O27 W11 127.4(6) . .
P2 O27 W12 129.9(6) . .
W13 O28 W8 90.9(4) . .
P2 O28 W8 128.6(7) . .
P2 O28 W13 129.2(7) . .
W11 O29 W5 165.3(8) . .
W12 O30 W6 165.0(7) . .
W13 O31 W7 162.0(7) . .
W8 O32 W2 164.2(7) . .
W9 O33 W3 165.6(7) . .
W10 O34 W4 162.9(8) . .
W5 O36 W4 149.2(7) . .
W3 O38 W4 123.6(6) . .
W3 O40 W2 149.5(7) . .
W2 O42 W7 122.7(6) . .
W6 O44 W7 149.9(7) . .
W6 O46 W5 121.4(6) . .
W5 O47 W6 90.2(4) . .
P1 O47 W5 128.3(6) . .
P1 O47 W6 127.9(6) . .
W7 O48 W2 91.6(4) . .
P1 O48 W2 129.0(6) . .
P1 O48 W7 126.6(7) . .
W4 O49 W3 92.1(4) . .
P1 O49 W3 128.7(6) . .
P1 O49 W4 128.5(7) . .
W5 O50 W1 140.2(7) . .
W4 O51 W1A 137.4(7) . .
W1 O52 W1A 103.2(5) 3_665 .
W3 O52 W1 125.2(6) . 3_665
W3 O52 W1A 128.9(6) . .
W3 O52 Na1A 125.2(6) . 3_665
Na1A O52 W1 0.00(6) 3_665 3_665
Na1A O52 W1A 103.2(5) 3_665 .
W1 O53 W1A 104.3(6) 3_665 3_665
W1 O53 Na1 104.3(6) 3_665 3_665
W1A O53 Na1 0.00(19) 3_665 3_665
W2 O53 W1 123.6(6) . 3_665
W2 O53 W1A 129.7(6) . 3_665
W2 O53 Na1 129.7(6) . 3_665
W2 O53 Na1A 123.6(6) . 3_665
Na1A O53 W1 0.00(9) 3_665 3_665
Na1A O53 W1A 104.3(6) 3_665 3_665
Na1A O53 Na1 104.3(6) 3_665 3_665
W7 O54 W1A 137.0(7) . 3_665
W7 O54 Na1 137.0(7) . 3_665
Na1 O54 W1A 0.00(13) 3_665 3_665
W6 O55 W1 140.2(7) . .
W1A O56 W1 95.8(4) 3_665 .
W1A O56 W1 94.3(4) . .
W1A O56 W1A 94.6(4) 3_665 .
P1 O56 W1 123.4(6) . .
P1 O56 W1A 121.5(6) . 3_665
P1 O56 W1A 120.2(6) . .
P1 O56 Na1 121.5(6) . 3_665
Na1 O56 W1 95.8(4) 3_665 .
Na1 O56 W1A 0.00(13) 3_665 3_665
Na1 O56 W1A 94.6(4) 3_665 .
N2 N1 Co1 119.5(14) . .
C1 N1 Co1 120.9(15) . .
C1 N1 N2 119.3(19) . .
N1 N2 C4 119.7(19) . .
N4 N3 Co1 115.5(14) . .
C8 N3 Co1 123.4(15) . .
C8 N3 N4 120(2) . .
N3 N4 C5 117.1(19) . .
N1 C1 C2 120(2) . .
C3 C2 C1 118(2) . .
C4 C3 C2 121(2) . .
C3 C4 N2 121(2) . .
C6 C5 N4 125(2) . .
C5 C6 C7 116(2) . .
C8 C7 C6 118(2) . .
N3 C8 C7 123(2) . .
N10 N9 C13 126(3) . .
C16 N10 N9 116(3) . .
C14 C13 N9 120(4) . .
C13 C14 C15 115(3) . .
C16 C15 C14 122(3) . .
N10 C16 C15 121(4) . .
C18 C19 C20 120.0 . .
C19 C18 C17 120.0 . .
C18 C17 N11 120.0 . .
N12 N11 C17 120.0 . .
C20 N12 N11 120.0 . .
N12 C20 C19 120.0 . .
N8 N7 C21 125(2) . .
C24 N8 N7 114(3) . .
C22 C21 N7 113(3) . .
C23 C22 C21 118(3) . .
C24 C23 C22 122(3) . .
N8 C24 C23 126(3) . .
N6 N5 C11 113(3) . .
C12 N6 N5 129(3) . .
C10 C9 C12 117(3) . .
C11 C10 C9 123(3) . .
C10 C11 N5 120(3) . .
N6 C12 C9 118(3) . .

loop_
_geom_bond_atom_site_label_1
_geom_bond_atom_site_label_2
_geom_bond_distance
_geom_bond_site_symmetry_2
W1 Na1 3.264(3) 3_665
W1 O50 1.938(12) .
W1 O52 2.021(12) 3_665
W1 O53 2.024(11) 3_665
W1 O55 1.951(12) .
W1 O56 2.275(11) .
W1 O57 1.860(15) .
W1A W1A 3.149(4) 3_665
W1A Na1 3.149(4) 3_665
W1A Na1A 3.264(3) 3_665
W1A O51 1.994(12) .
W1A O52 2.142(12) .
W1A O53 2.097(13) 3_665
W1A O54 1.994(11) 3_665
W1A O56 2.124(11) 3_665
W1A O56 2.162(11) .
W2 Na1 3.652(3) 3_665
W2 Na1A 3.4902(14) 3_665
W2 O32 1.953(11) .
W2 O40 1.910(11) .
W2 O41 1.714(12) .
W2 O42 1.873(11) .
W2 O48 2.345(12) .
W2 O53 1.937(13) .
W3 Na1A 3.4871(14) 3_665
W3 O33 1.975(12) .
W3 O38 1.881(11) .
W3 O39 1.733(14) .
W3 O40 1.890(12) .
W3 O49 2.346(12) .
W3 O52 1.906(12) .
W4 O34 2.030(13) .
W4 O36 1.903(13) .
W4 O37 1.720(14) .
W4 O38 1.933(12) .
W4 O49 2.321(11) .
W4 O51 1.793(12) .
W5 O29 1.930(11) .
W5 O35 1.713(14) .
W5 O36 1.896(13) .
W5 O46 1.929(11) .
W5 O47 2.355(11) .
W5 O50 1.884(12) .
W6 O30 1.979(11) .
W6 O44 1.877(12) .
W6 O45 1.700(13) .
W6 O46 1.902(12) .
W6 O47 2.362(11) .
W6 O55 1.873(12) .
W7 Na1 3.537(3) 3_665
W7 O31 2.025(12) .
W7 O42 1.957(12) .
W7 O43 1.735(12) .
W7 O44 1.916(12) .
W7 O48 2.344(11) .
W7 O54 1.807(11) .
W8 O8 1.972(12) .
W8 O19 1.869(12) .
W8 O20 1.707(14) .
W8 O21 1.903(12) .
W8 O28 2.373(12) .
W8 O32 1.870(12) .
W9 O7 1.969(14) .
W9 O17 1.931(12) .
W9 O18 1.712(14) .
W9 O19 1.910(12) .
W9 O26 2.384(12) .
W9 O33 1.840(12) .
W10 O12 2.037(13) .
W10 O15 1.869(14) .
W10 O16 1.736(13) .
W10 O17 1.892(14) .
W10 O26 2.344(11) .
W10 O34 1.812(13) .
W11 O11 1.963(15) .
W11 O14 1.687(13) .
W11 O15 1.916(13) .
W11 O25 1.936(12) .
W11 O27 2.385(11) .
W11 O29 1.890(12) .
W12 O10 1.963(12) .
W12 O23 1.921(12) .
W12 O24 1.708(12) .
W12 O25 1.878(13) .
W12 O27 2.343(11) .
W12 O30 1.844(12) .
W13 O9 1.977(12) .
W13 O21 1.916(14) .
W13 O22 1.752(13) .
W13 O23 1.855(12) .
W13 O28 2.321(11) .
W13 O31 1.828(12) .
W14 O2 1.737(14) .
W14 O4 1.942(11) .
W14 O6 1.914(14) .
W14 O7 1.876(14) .
W14 O8 1.858(12) .
W14 O13 2.363(12) .
W15 O1 1.721(13) .
W15 O5 1.916(13) .
W15 O6 1.935(15) .
W15 O11 1.887(16) .
W15 O12 1.821(14) .
W15 O13 2.372(11) .
W16 O3 1.731(13) .
W16 O4 1.887(13) .
W16 O5 1.942(11) .
W16 O9 1.877(13) .
W16 O10 1.878(13) .
W16 O13 2.365(11) .
Co1 O1W 2.158(14) .
Co1 O2W 2.074(14) .
Co1 O3W 2.089(14) .
Co1 O22 2.093(13) .
Co1 N1 2.139(18) .
Co1 N3 2.127(19) .
P1 Na1 3.268(5) 3_665
P1 O47 1.531(12) .
P1 O48 1.542(12) .
P1 O49 1.553(12) .
P1 O56 1.612(12) .
P2 O13 1.597(12) .
P2 O26 1.506(12) .
P2 O27 1.528(12) .
P2 O28 1.538(12) .
O52 W1 2.021(12) 3_665
O52 Na1A 2.021(12) 3_665
O53 W1 2.024(11) 3_665
O53 W1A 2.097(13) 3_665
O53 Na1 2.097(13) 3_665
O53 Na1A 2.024(11) 3_665
O54 W1A 1.994(11) 3_665
O54 Na1 1.994(11) 3_665
O56 W1A 2.124(11) 3_665
O56 Na1 2.124(11) 3_665
N1 N2 1.30(2) .
N1 C1 1.30(3) .
N2 C4 1.38(3) .
N3 N4 1.35(2) .
N3 C8 1.34(3) .
N4 C5 1.36(3) .
C1 C2 1.41(3) .
C2 C3 1.30(3) .
C3 C4 1.27(3) .
C5 C6 1.33(3) .
C6 C7 1.42(3) .
C7 C8 1.34(3) .
N9 N10 1.34(3) .
N9 C13 1.38(4) .
N10 C16 1.34(3) .
C13 C14 1.34(4) .
C14 C15 1.45(4) .
C15 C16 1.38(4) .
C19 C18 1.3900 .
C19 C20 1.3900 .
C18 C17 1.3900 .
C17 N11 1.3900 .
N11 N12 1.3900 .
N12 C20 1.3900 .
N7 N8 1.36(3) .
N7 C21 1.41(3) .
N8 C24 1.27(3) .
C21 C22 1.40(3) .
C22 C23 1.36(4) .
C23 C24 1.28(3) .
N5 N6 1.35(3) .
N5 C11 1.40(3) .
N6 C12 1.25(3) .
C9 C10 1.35(4) .
C9 C12 1.40(3) .
C10 C11 1.32(4) .

loop_
_platon_squeeze_void_nr
_platon_squeeze_void_average_x
_platon_squeeze_void_average_y
_platon_squeeze_void_average_z
_platon_squeeze_void_volume
_platon_squeeze_void_count_electrons
_platon_squeeze_void_content
1 0.000 0.500 0.000 514 196 ' '
2 0.500 1.000 0.000 514 198 ' '
